data_1550118
loop_
_publ_author_name
'Dandela, Rambabu'
'Tothadi, Srinu'
'Marelli, Udaya Kiran'
'Nangia, Ashwini'

_publ_section_title
;
 Systematic synthesis of a 6-component organic-salt alloy of naftopidil,
 and pentanary, quaternary and ternary multicomponent crystals
;
_journal_issue 6
_journal_name_full IUCrJ
_journal_page_first
;
;
_journal_paper_doi 10.1107/S2052252518014057
_journal_volume 5
_journal_year 2018
_chemical_formula_sum 'C62 H68.91 N4 O13.03'
_chemical_formula_weight 1078.60
_chemical_name_common 'Naftopidil_2-Hydroxybenzoic acid_2, 4-Dihydroxybenzoic acid_2, 6-dihydroxybenzoic acid_Salt alloy'
_space_group_crystal_system monoclinic
_space_group_IT_number 4
_space_group_name_Hall 'P 2yb'
_space_group_name_H-M_alt 'P 1 21 1'
_symmetry_space_group_name_Hall 'P 2yb'
_symmetry_space_group_name_H-M 'P 1 21 1'
_atom_sites_solution_hydrogens geom
_audit_creation_method SHELXL-2016/6
_cell_angle_alpha 90
_cell_angle_beta 94.19(4)
_cell_angle_gamma 90
_cell_formula_units_Z 2
_cell_length_a 11.246(10)
_cell_length_b 17.607(16)
_cell_length_c 13.523(13)
_cell_measurement_reflns_used 7319
_cell_measurement_temperature 100(2)
_cell_measurement_theta_max 28.81
_cell_measurement_theta_min 2.71
_cell_volume 2671(4)
_computing_structure_refinement 'SHELXL-2016/6 (Sheldrick, 2016)'
_computing_structure_solution 'SHELXT 2014/5 (Sheldrick, 2014)'
_diffrn_ambient_temperature 100(2)
_diffrn_measured_fraction_theta_full 0.999
_diffrn_measured_fraction_theta_max 0.995
_diffrn_measurement_device_type 'Bruker APEX-II CCD'
_diffrn_measurement_method '\f and \w scans'
_diffrn_radiation_type MoK\a
_diffrn_radiation_wavelength 0.71073
_diffrn_reflns_av_R_equivalents 0.1120
_diffrn_reflns_av_unetI/netI 0.1269
_diffrn_reflns_Laue_measured_fraction_full 0.999
_diffrn_reflns_Laue_measured_fraction_max 0.995
_diffrn_reflns_limit_h_max 16
_diffrn_reflns_limit_h_min -16
_diffrn_reflns_limit_k_max 25
_diffrn_reflns_limit_k_min -25
_diffrn_reflns_limit_l_max 19
_diffrn_reflns_limit_l_min -18
_diffrn_reflns_number 63374
_diffrn_reflns_point_group_measured_fraction_full 0.999
_diffrn_reflns_point_group_measured_fraction_max 0.994
_diffrn_reflns_theta_full 25.242
_diffrn_reflns_theta_max 30.439
_diffrn_reflns_theta_min 2.275
_exptl_absorpt_coefficient_mu 0.094
_exptl_absorpt_correction_T_max 0.7461
_exptl_absorpt_correction_T_min 0.6686
_exptl_absorpt_correction_type multi-scan
_exptl_absorpt_process_details
;
SADABS-2016/2 (Bruker,2016/2) was used for absorption correction.
wR2(int) was 0.1017 before and 0.0677 after correction.
The Ratio of minimum to maximum transmission is 0.8961.
The \l/2 correction factor is Not present.
;
_exptl_crystal_colour colourless
_exptl_crystal_density_diffrn 1.341
_exptl_crystal_description block
_exptl_crystal_F_000 1146
_exptl_crystal_size_max 0.2
_exptl_crystal_size_mid 0.15
_exptl_crystal_size_min 0.15
_refine_diff_density_max 0.542
_refine_diff_density_min -0.288
_refine_diff_density_rms 0.061
_refine_ls_abs_structure_details
;
 Flack x determined using 2529 quotients [(I+)-(I-)]/[(I+)+(I-)]
 (Parsons, Flack and Wagner, Acta Cryst. B69 (2013) 249-259).
;
_refine_ls_abs_structure_Flack -0.6(9)
_refine_ls_extinction_method none
_refine_ls_goodness_of_fit_ref 1.038
_refine_ls_hydrogen_treatment constr
_refine_ls_matrix_type full
_refine_ls_number_parameters 730
_refine_ls_number_reflns 16100
_refine_ls_number_restraints 1
_refine_ls_restrained_S_all 1.038
_refine_ls_R_factor_all 0.1804
_refine_ls_R_factor_gt 0.0967
_refine_ls_shift/su_max 0.000
_refine_ls_shift/su_mean 0.000
_refine_ls_structure_factor_coef Fsqd
_refine_ls_weighting_details 'w=1/[\s^2^(Fo^2^)+(0.0494P)^2^+3.0015P] where P=(Fo^2^+2Fc^2^)/3'
_refine_ls_weighting_scheme calc
_refine_ls_wR_factor_gt 0.1676
_refine_ls_wR_factor_ref 0.1976
_reflns_Friedel_coverage 0.939
_reflns_Friedel_fraction_full 0.999
_reflns_Friedel_fraction_max 0.992
_reflns_number_gt 8744
_reflns_number_total 16100
_reflns_threshold_expression 'I > 2\s(I)'
_cod_data_source_file ed5016.cif
_cod_data_source_block 1356
_cod_original_cell_volume 2670(4)
_cod_database_code 1550118
_shelx_shelxl_version_number 2016/6
_shelx_space_group_comment
;
The symmetry employed for this shelxl refinement is uniquely defined
by the following loop, which should always be used as a source of
symmetry information in preference to the above space-group names.
They are only intended as comments.
;

loop_
_space_group_symop_operation_xyz
'x, y, z'
'-x, y+1/2, -z'

loop_
_atom_site_label
_atom_site_type_symbol
_atom_site_fract_x
_atom_site_fract_y
_atom_site_fract_z
_atom_site_U_iso_or_equiv
_atom_site_adp_type
_atom_site_occupancy
_atom_site_site_symmetry_order
_atom_site_calc_flag
_atom_site_refinement_flags_posn
_atom_site_refinement_flags_adp
_atom_site_refinement_flags_occupancy
_atom_site_disorder_assembly
_atom_site_disorder_group
C34A C 0.6524(8) 0.4234(5) 0.8932(6) 0.044(2) Uani 0.51 1 d . . P A 1
O11 O 0.7181(13) 0.3706(9) 0.8990(13) 0.103(6) Uani 0.51 1 d . . P A 1
H11A H 0.680944 0.331258 0.880012 0.155 Uiso 0.51 1 calc R U P A 1
C5A C 0.4009(6) 0.4612(5) 0.5557(5) 0.0356(17) Uani 0.52 1 d . . P B 1
O4 O 0.3583(7) 0.4014(4) 0.5005(6) 0.0317(18) Uani 0.52 1 d . . P B 1
H4 H 0.397914 0.362338 0.516644 0.048 Uiso 0.52 1 calc R U P B 1
C34B C 0.6524(8) 0.4234(5) 0.8932(6) 0.044(2) Uani 0.49 1 d . . P A 2
H34B H 0.715062 0.387941 0.886893 0.053 Uiso 0.4 1 calc R U P A 2
C5B C 0.4009(6) 0.4612(5) 0.5557(5) 0.0356(17) Uani 0.48 1 d . . P B 2
H5B H 0.377398 0.415582 0.522258 0.043 Uiso 0.48 1 calc R U P B 2
O5 O 0.2110(4) 1.0588(2) 0.7967(3) 0.0281(10) Uani 1 1 d . . . . .
O2 O 0.6029(5) 0.6693(3) 0.7597(4) 0.0460(14) Uani 1 1 d . . . . .
O14 O 0.2173(4) 0.2536(3) 0.5659(4) 0.0397(13) Uani 1 1 d . . . . .
O13 O 0.4653(4) 0.2728(3) 0.5644(4) 0.0385(12) Uani 1 1 d . . . . .
H13A H 0.440499 0.294479 0.614200 0.058 Uiso 1 1 calc R U . . .
O8 O 0.6012(4) 0.2874(3) 0.7883(4) 0.0423(13) Uani 1 1 d . . . . .
O1 O 0.4182(5) 0.7155(3) 0.7228(5) 0.0486(14) Uani 1 1 d . . . . .
H1 H 0.447554 0.758732 0.714497 0.073 Uiso 1 1 calc R U . . .
O12 O 0.8160(4) -0.0581(3) 0.7036(4) 0.0340(11) Uani 1 1 d . . . . .
O10 O 0.3385(5) 0.4468(4) 0.8199(5) 0.0527(15) Uani 1 1 d . . . . .
H10A H 0.331841 0.401156 0.802279 0.079 Uiso 1 1 calc R U . . .
N3 N 0.5226(5) 0.1539(3) 0.7047(4) 0.0265(12) Uani 1 1 d . . . . .
H3 H 0.550250 0.206903 0.719739 0.032 Uiso 1 1 calc R U . . .
N4 N 0.7026(5) 0.0536(3) 0.7948(4) 0.0276(12) Uani 1 1 d . . . . .
N1 N 0.3257(5) 0.9452(3) 0.7087(4) 0.0279(12) Uani 1 1 d . . . . .
O7 O 0.8055(5) 0.7361(3) 0.9418(4) 0.0429(13) Uani 1 1 d . . . . .
O6 O 0.5605(5) 0.7309(3) 0.9497(4) 0.0472(14) Uani 1 1 d . . . . .
H6 H 0.596372 0.701161 0.913418 0.071 Uiso 1 1 calc R U . . .
O3 O 0.6623(5) 0.5405(4) 0.6899(5) 0.0506(15) Uani 1 1 d . . . . .
H3A H 0.669627 0.579964 0.724738 0.076 Uiso 1 1 calc R U . . .
N2 N 0.5059(5) 0.8460(3) 0.8014(4) 0.0295(13) Uani 1 1 d . . . . .
H2 H 0.475855 0.793551 0.785815 0.035 Uiso 1 1 calc R U . . .
C18 C 0.4019(6) 0.9008(4) 0.6477(5) 0.0330(16) Uani 1 1 d . . . . .
H18A H 0.414533 0.928738 0.585774 0.040 Uiso 1 1 calc R U . . .
H18B H 0.362861 0.851829 0.629599 0.040 Uiso 1 1 calc R U . . .
C14 C 0.2220(6) 0.9787(4) 0.6577(5) 0.0286(14) Uani 1 1 d . . . . .
C50 C 0.4035(6) 0.1583(3) 0.6500(5) 0.0280(14) Uani 1 1 d . . . . .
H50A H 0.347502 0.184531 0.691730 0.034 Uiso 1 1 calc R U . . .
H50B H 0.373006 0.106218 0.636951 0.034 Uiso 1 1 calc R U . . .
C47 C 0.6139(6) 0.1159(4) 0.6459(6) 0.0314(16) Uani 1 1 d . . . . .
H47A H 0.631323 0.148995 0.589505 0.038 Uiso 1 1 calc R U . . .
H47B H 0.580740 0.067632 0.618402 0.038 Uiso 1 1 calc R U . . .
C11 C 0.0240(6) 1.0492(4) 0.5617(5) 0.0316(16) Uani 1 1 d . . . . .
H11 H -0.043804 1.072738 0.528851 0.038 Uiso 1 1 calc R U . . .
C40 C 0.8635(5) -0.0396(4) 0.7966(5) 0.0283(14) Uani 1 1 d . . . . .
C3 C 0.5490(6) 0.5354(4) 0.6494(5) 0.0308(15) Uani 1 1 d . . . . .
C53 C 0.0943(6) 0.2594(4) 0.5500(6) 0.0347(17) Uani 1 1 d . . . . .
C62 C 0.0406(6) 0.3040(4) 0.6236(5) 0.0309(15) Uani 1 1 d . . . . .
C39 C 0.8710(6) -0.1206(4) 0.6543(6) 0.0370(18) Uani 1 1 d . . . . .
H39A H 0.827167 -0.130176 0.590174 0.055 Uiso 1 1 calc R U . . .
H39B H 0.869121 -0.166271 0.695608 0.055 Uiso 1 1 calc R U . . .
H39C H 0.953903 -0.107737 0.643731 0.055 Uiso 1 1 calc R U . . .
C9 C 0.1635(6) 1.0374(3) 0.7054(5) 0.0279(14) Uani 1 1 d . . . . .
C29 C 0.9475(6) 0.5967(5) 0.7358(6) 0.0403(18) Uani 1 1 d . . . . .
H29 H 0.896463 0.568689 0.690062 0.048 Uiso 1 1 calc R U . . .
C20 C 0.6227(7) 0.8004(4) 0.9583(6) 0.0425(19) Uani 1 1 d . . . . .
H20 H 0.579644 0.834311 1.003051 0.051 Uiso 1 1 calc R U . . .
C10 C 0.0634(6) 1.0722(4) 0.6557(5) 0.0300(15) Uani 1 1 d . . . . .
H10 H 0.022873 1.111767 0.687248 0.036 Uiso 1 1 calc R U . . .
C48 C 0.5099(6) 0.1138(3) 0.8016(5) 0.0261(14) Uani 1 1 d . . . . .
H48A H 0.460293 0.145179 0.843218 0.031 Uiso 1 1 calc R U . . .
H48B H 0.468140 0.064933 0.788543 0.031 Uiso 1 1 calc R U . . .
C33 C 0.5401(7) 0.4064(4) 0.8516(5) 0.0327(16) Uani 1 1 d . . . . .
C44 C 0.8488(6) 0.0409(4) 0.9419(6) 0.0382(17) Uani 1 1 d . . . . .
H44 H 0.811762 0.081233 0.974760 0.046 Uiso 1 1 calc R U . . .
C1 C 0.4992(8) 0.6649(4) 0.7169(6) 0.043(2) Uani 1 1 d . . . . .
C46 C 0.7283(6) 0.0997(4) 0.7073(6) 0.0349(16) Uani 1 1 d . . . . .
H46A H 0.783942 0.071858 0.666864 0.042 Uiso 1 1 calc R U . . .
H46B H 0.766666 0.148043 0.729259 0.042 Uiso 1 1 calc R U . . .
C26 C 1.0990(8) 0.6787(4) 0.8715(6) 0.0425(19) Uani 1 1 d . . . . .
C32 C 0.5179(6) 0.3333(4) 0.7933(6) 0.0332(16) Uani 1 1 d . . . . .
C45 C 0.8053(6) 0.0198(4) 0.8449(5) 0.0283(14) Uani 1 1 d . . . . .
C6 C 0.3189(7) 0.5202(5) 0.5619(6) 0.0394(18) Uani 1 1 d . . . . .
H6A H 0.240304 0.514763 0.531874 0.047 Uiso 0.52 1 calc R U P B 1
H6B H 0.240304 0.514763 0.531874 0.047 Uiso 0.48 1 calc R U P B 2
C17 C 0.5217(6) 0.8862(4) 0.7050(5) 0.0319(16) Uani 1 1 d . . . . .
H17A H 0.572211 0.854842 0.664000 0.038 Uiso 1 1 calc R U . . .
H17B H 0.562896 0.935141 0.718568 0.038 Uiso 1 1 calc R U . . .
C15 C 0.3012(6) 0.9007(4) 0.7977(5) 0.0288(14) Uani 1 1 d . . . . .
H15A H 0.263319 0.851844 0.777277 0.035 Uiso 1 1 calc R U . . .
H15B H 0.245247 0.929055 0.837245 0.035 Uiso 1 1 calc R U . . .
C12 C 0.0828(6) 0.9917(4) 0.5145(5) 0.0337(16) Uani 1 1 d . . . . .
H12 H 0.056175 0.976489 0.449233 0.040 Uiso 1 1 calc R U . . .
C61 C 0.1085(6) 0.3434(5) 0.6984(5) 0.0366(17) Uani 1 1 d . . . . .
H61 H 0.192791 0.337881 0.704611 0.044 Uiso 1 1 calc R U . . .
C16 C 0.4158(6) 0.8858(3) 0.8599(5) 0.0280(14) Uani 1 1 d . . . . .
H16A H 0.449446 0.934663 0.885051 0.034 Uiso 1 1 calc R U . . .
H16B H 0.398656 0.854207 0.917684 0.034 Uiso 1 1 calc R U . . .
C52 C 0.2813(7) 0.2060(4) 0.5020(6) 0.0399(18) Uani 1 1 d . . . . .
H52A H 0.281447 0.228468 0.434888 0.048 Uiso 1 1 calc R U . . .
H52B H 0.244642 0.154869 0.496334 0.048 Uiso 1 1 calc R U . . .
C41 C 0.9611(6) -0.0759(4) 0.8450(6) 0.0355(17) Uani 1 1 d . . . . .
H41 H 1.000034 -0.115625 0.812407 0.043 Uiso 1 1 calc R U . . .
C30 C 0.8994(6) 0.6436(4) 0.8051(5) 0.0320(16) Uani 1 1 d . . . . .
H30 H 0.815190 0.648033 0.805270 0.038 Uiso 1 1 calc R U . . .
C23 C 0.9981(9) 0.7626(4) 1.0230(7) 0.054(2) Uani 1 1 d . . . . .
H23 H 0.964284 0.789295 1.075177 0.065 Uiso 1 1 calc R U . . .
O9 O 0.4144(4) 0.3224(3) 0.7512(4) 0.0387(13) Uani 1 1 d . . . . .
C28 C 1.0737(7) 0.5908(6) 0.7334(6) 0.050(2) Uani 1 1 d . . . . .
H28 H 1.107604 0.558834 0.686282 0.060 Uiso 1 1 calc R U . . .
C13 C 0.1800(6) 0.9570(3) 0.5632(5) 0.0281(14) Uani 1 1 d . . . . .
H13 H 0.219071 0.917092 0.531132 0.034 Uiso 1 1 calc R U . . .
C58 C -0.1377(7) 0.3556(5) 0.6911(7) 0.047(2) Uani 1 1 d . . . . .
H58 H -0.222015 0.358092 0.692298 0.056 Uiso 1 1 calc R U . . .
C56 C -0.1525(7) 0.2731(5) 0.5413(7) 0.049(2) Uani 1 1 d . . . . .
H56 H -0.237099 0.273494 0.540235 0.058 Uiso 1 1 calc R U . . .
C57 C -0.0868(6) 0.3092(4) 0.6168(6) 0.0371(17) Uani 1 1 d . . . . .
C42 C 1.0029(6) -0.0544(4) 0.9418(6) 0.0395(18) Uani 1 1 d . . . . .
H42 H 1.069835 -0.079293 0.974239 0.047 Uiso 1 1 calc R U . . .
C4 C 0.5158(7) 0.4686(4) 0.5979(5) 0.0347(16) Uani 1 1 d . . . . .
H4A H 0.572000 0.428793 0.592003 0.042 Uiso 0.52 1 calc R U P B 1
H4B H 0.572000 0.428793 0.592003 0.042 Uiso 0.48 1 calc R U P B 2
C37 C 0.4748(8) 0.5291(5) 0.9070(6) 0.045(2) Uani 1 1 d . . . . .
H37 H 0.414480 0.566664 0.909527 0.054 Uiso 1 1 calc R U . . .
C31 C 0.9723(7) 0.6848(4) 0.8750(6) 0.0366(17) Uani 1 1 d . . . . .
C51 C 0.4080(6) 0.2012(4) 0.5506(6) 0.0331(16) Uani 1 1 d . . . . .
H51 H 0.456271 0.169961 0.506525 0.040 Uiso 1 1 calc R U . . .
C7 C 0.3509(7) 0.5854(4) 0.6105(5) 0.0387(18) Uani 1 1 d . . . . .
H7 H 0.294600 0.625422 0.613186 0.046 Uiso 1 1 calc R U . . .
C38 C 0.4489(7) 0.4594(5) 0.8591(6) 0.0417(19) Uani 1 1 d . . . . .
C54 C 0.0298(7) 0.2275(4) 0.4704(7) 0.047(2) Uani 1 1 d . . . . .
H54 H 0.067366 0.200993 0.419958 0.056 Uiso 1 1 calc R U . . .
C27 C 1.1470(7) 0.6327(5) 0.8016(6) 0.046(2) Uani 1 1 d . . . . .
H27 H 1.231132 0.629500 0.799734 0.055 Uiso 1 1 calc R U . . .
C22 C 0.9247(8) 0.7298(4) 0.9506(6) 0.0426(19) Uani 1 1 d . . . . .
C2 C 0.4665(7) 0.5947(4) 0.6573(5) 0.0321(16) Uani 1 1 d . . . . .
C43 C 0.9456(6) 0.0031(4) 0.9893(6) 0.0376(17) Uani 1 1 d . . . . .
H43 H 0.972686 0.016998 1.055068 0.045 Uiso 1 1 calc R U . . .
C59 C -0.0691(7) 0.3958(5) 0.7593(6) 0.0404(18) Uani 1 1 d . . . . .
H59 H -0.104986 0.428165 0.804857 0.048 Uiso 1 1 calc R U . . .
C49 C 0.6267(6) 0.0989(4) 0.8569(5) 0.0313(15) Uani 1 1 d . . . . .
H49A H 0.666526 0.147625 0.874808 0.038 Uiso 1 1 calc R U . . .
H49B H 0.614097 0.071005 0.918806 0.038 Uiso 1 1 calc R U . . .
C19 C 0.6246(7) 0.8393(4) 0.8582(6) 0.0376(17) Uani 1 1 d . . . . .
H19A H 0.658128 0.890949 0.868602 0.045 Uiso 1 1 calc R U . . .
H19B H 0.678958 0.810794 0.817372 0.045 Uiso 1 1 calc R U . . .
C8 C 0.1521(7) 1.1184(4) 0.8458(6) 0.0372(17) Uani 1 1 d . . . . .
H8A H 0.156325 1.165463 0.807457 0.056 Uiso 1 1 calc R U . . .
H8B H 0.191316 1.126052 0.912195 0.056 Uiso 1 1 calc R U . . .
H8C H 0.068468 1.104649 0.851371 0.056 Uiso 1 1 calc R U . . .
C25 C 1.1732(8) 0.7190(5) 0.9492(7) 0.055(2) Uani 1 1 d . . . . .
H25 H 1.257587 0.718090 0.948740 0.066 Uiso 1 1 calc R U . . .
C21 C 0.7471(8) 0.7884(4) 1.0046(6) 0.050(2) Uani 1 1 d . . . . .
H21A H 0.790870 0.837216 1.009291 0.060 Uiso 1 1 calc R U . . .
H21B H 0.744489 0.767075 1.072120 0.060 Uiso 1 1 calc R U . . .
C24 C 1.1197(9) 0.7578(5) 1.0222(8) 0.059(3) Uani 1 1 d . . . . .
H24 H 1.168253 0.781998 1.073332 0.071 Uiso 1 1 calc R U . . .
C60 C 0.0542(7) 0.3892(5) 0.7617(6) 0.0396(18) Uani 1 1 d . . . . .
H60 H 0.101919 0.417679 0.809269 0.048 Uiso 1 1 calc R U . . .
C35 C 0.6771(8) 0.4913(4) 0.9445(6) 0.0423(19) Uani 1 1 d . . . . .
H35 H 0.754403 0.501629 0.974610 0.051 Uiso 0.6 1 calc R U P A 1
H35A H 0.754403 0.501629 0.974610 0.051 Uiso 0.4 1 calc R U P A 2
C36 C 0.5855(8) 0.5425(4) 0.9496(5) 0.046(2) Uani 1 1 d . . . . .
H36 H 0.600321 0.588927 0.984179 0.055 Uiso 1 1 calc R U . . .
C55 C -0.0979(9) 0.2364(5) 0.4673(8) 0.062(3) Uani 1 1 d . . . . .
H55 H -0.145597 0.216324 0.412551 0.075 Uiso 1 1 calc R U . . .

loop_
_atom_site_aniso_label
_atom_site_aniso_U_11
_atom_site_aniso_U_22
_atom_site_aniso_U_33
_atom_site_aniso_U_23
_atom_site_aniso_U_13
_atom_site_aniso_U_12
C34A 0.062(5) 0.029(4) 0.042(5) -0.003(3) 0.007(4) -0.017(3)
O11 0.085(10) 0.110(12) 0.113(12) -0.051(10) -0.008(9) 0.071(9)
C5A 0.045(4) 0.042(4) 0.020(4) 0.000(3) 0.003(3) -0.010(3)
O4 0.044(5) 0.027(4) 0.024(4) -0.001(3) -0.006(4) -0.002(4)
C34B 0.062(5) 0.029(4) 0.042(5) -0.003(3) 0.007(4) -0.017(3)
C5B 0.045(4) 0.042(4) 0.020(4) 0.000(3) 0.003(3) -0.010(3)
O5 0.044(3) 0.016(2) 0.025(2) -0.0045(18) 0.009(2) 0.0086(18)
O2 0.057(3) 0.032(3) 0.050(4) -0.013(3) 0.010(3) -0.010(2)
O14 0.046(3) 0.036(3) 0.038(3) -0.012(2) 0.007(2) 0.009(2)
O13 0.049(3) 0.017(2) 0.051(3) -0.001(2) 0.014(2) 0.002(2)
O8 0.047(3) 0.025(3) 0.057(4) -0.012(2) 0.017(3) -0.003(2)
O1 0.076(4) 0.009(2) 0.060(4) -0.005(2) 0.006(3) 0.004(2)
O12 0.033(2) 0.025(2) 0.044(3) -0.008(2) 0.006(2) 0.0071(19)
O10 0.061(4) 0.047(3) 0.050(4) -0.022(3) 0.007(3) 0.016(3)
N3 0.034(3) 0.014(2) 0.033(3) -0.003(2) 0.010(2) 0.001(2)
N4 0.036(3) 0.018(3) 0.029(3) -0.001(2) 0.007(2) 0.001(2)
N1 0.042(3) 0.018(3) 0.025(3) 0.001(2) 0.012(2) 0.004(2)
O7 0.062(3) 0.024(2) 0.043(3) -0.004(2) -0.004(3) 0.010(2)
O6 0.082(4) 0.019(2) 0.042(3) 0.007(2) 0.018(3) 0.009(3)
O3 0.048(3) 0.049(3) 0.056(4) -0.022(3) 0.010(3) -0.006(3)
N2 0.045(3) 0.014(2) 0.031(3) 0.003(2) 0.015(3) 0.004(2)
C18 0.050(4) 0.023(3) 0.028(4) 0.005(3) 0.015(3) 0.007(3)
C14 0.038(3) 0.015(3) 0.035(4) 0.004(3) 0.013(3) -0.003(3)
C50 0.041(4) 0.012(3) 0.032(4) 0.004(3) 0.008(3) -0.002(3)
C47 0.037(4) 0.022(3) 0.036(4) -0.005(3) 0.012(3) 0.003(3)
C11 0.038(4) 0.021(3) 0.035(4) 0.013(3) -0.001(3) -0.007(3)
C40 0.032(3) 0.021(3) 0.032(4) -0.001(3) 0.002(3) -0.004(3)
C3 0.045(4) 0.026(3) 0.021(3) -0.013(3) 0.004(3) -0.009(3)
C53 0.043(4) 0.015(3) 0.046(5) 0.007(3) 0.004(3) -0.004(3)
C62 0.043(4) 0.019(3) 0.032(4) 0.014(3) 0.006(3) 0.005(3)
C39 0.043(4) 0.029(4) 0.041(4) -0.020(3) 0.016(3) 0.006(3)
C9 0.041(4) 0.013(3) 0.031(4) -0.001(3) 0.011(3) -0.003(2)
C29 0.039(4) 0.047(4) 0.035(4) -0.006(4) 0.002(3) 0.007(3)
C20 0.072(5) 0.025(4) 0.032(4) -0.005(3) 0.014(4) 0.006(4)
C10 0.038(4) 0.013(3) 0.040(4) 0.002(3) 0.007(3) 0.000(3)
C48 0.036(3) 0.014(3) 0.030(4) -0.004(3) 0.013(3) 0.003(2)
C33 0.053(4) 0.020(3) 0.026(4) -0.004(3) 0.014(3) -0.004(3)
C44 0.046(4) 0.033(4) 0.036(4) -0.004(3) 0.008(3) 0.000(3)
C1 0.079(6) 0.020(4) 0.032(4) -0.001(3) 0.020(4) -0.011(4)
C46 0.038(4) 0.027(3) 0.041(4) -0.002(3) 0.014(3) 0.003(3)
C26 0.070(5) 0.020(3) 0.037(4) 0.018(3) 0.002(4) -0.003(3)
C32 0.040(4) 0.027(4) 0.034(4) -0.007(3) 0.013(3) -0.013(3)
C45 0.036(3) 0.018(3) 0.033(4) -0.003(3) 0.011(3) -0.003(3)
C6 0.050(4) 0.038(4) 0.029(4) 0.002(3) -0.004(3) -0.002(3)
C17 0.045(4) 0.025(3) 0.028(4) 0.009(3) 0.016(3) 0.005(3)
C15 0.043(4) 0.016(3) 0.029(3) 0.003(3) 0.012(3) 0.002(3)
C12 0.045(4) 0.027(3) 0.028(4) 0.006(3) -0.001(3) -0.007(3)
C61 0.037(4) 0.045(4) 0.028(4) 0.010(3) 0.005(3) 0.007(3)
C16 0.052(4) 0.009(3) 0.025(3) 0.000(2) 0.015(3) 0.002(2)
C52 0.058(5) 0.031(4) 0.029(4) 0.002(3) -0.001(3) 0.009(3)
C41 0.036(4) 0.022(3) 0.050(5) 0.000(3) 0.013(3) -0.002(3)
C30 0.034(4) 0.029(4) 0.032(4) 0.007(3) -0.004(3) 0.006(3)
C23 0.097(7) 0.015(3) 0.047(5) -0.008(3) -0.013(5) 0.008(4)
O9 0.041(3) 0.028(3) 0.048(3) -0.011(2) 0.015(2) -0.003(2)
C28 0.051(5) 0.062(5) 0.038(5) 0.009(4) 0.013(4) 0.009(4)
C13 0.041(4) 0.012(3) 0.032(4) -0.006(3) 0.005(3) -0.010(3)
C58 0.035(4) 0.038(4) 0.069(6) 0.021(4) 0.018(4) 0.001(3)
C56 0.044(4) 0.027(4) 0.073(6) 0.016(4) -0.006(4) -0.007(3)
C57 0.038(4) 0.025(3) 0.048(5) 0.015(3) -0.003(3) 0.000(3)
C42 0.031(4) 0.034(4) 0.052(5) -0.001(4) -0.002(3) -0.001(3)
C4 0.054(4) 0.018(3) 0.032(4) -0.005(3) 0.003(3) -0.001(3)
C37 0.079(6) 0.029(4) 0.027(4) 0.001(3) 0.014(4) 0.016(4)
C31 0.044(4) 0.023(3) 0.042(4) 0.018(3) -0.001(3) 0.009(3)
C51 0.053(4) 0.011(3) 0.036(4) -0.003(3) 0.015(3) 0.005(3)
C7 0.068(5) 0.032(4) 0.016(3) 0.006(3) -0.002(3) 0.005(3)
C38 0.053(5) 0.040(4) 0.034(4) 0.003(4) 0.009(3) -0.007(4)
C54 0.063(5) 0.022(3) 0.054(5) 0.003(4) -0.004(4) -0.002(3)
C27 0.040(4) 0.053(5) 0.043(5) 0.017(4) 0.000(4) -0.003(4)
C22 0.075(6) 0.013(3) 0.039(4) 0.009(3) -0.001(4) 0.010(3)
C2 0.064(5) 0.012(3) 0.023(3) 0.003(3) 0.020(3) -0.006(3)
C43 0.044(4) 0.031(4) 0.037(4) -0.001(3) -0.007(3) -0.009(3)
C59 0.046(4) 0.039(4) 0.037(4) 0.006(4) 0.016(3) 0.016(3)
C49 0.038(4) 0.028(3) 0.030(4) -0.010(3) 0.014(3) 0.001(3)
C19 0.051(4) 0.026(4) 0.036(4) -0.006(3) 0.004(3) 0.010(3)
C8 0.049(4) 0.023(3) 0.041(4) 0.001(3) 0.006(3) 0.008(3)
C25 0.050(5) 0.039(5) 0.072(6) 0.020(5) -0.017(4) -0.013(4)
C21 0.090(6) 0.019(3) 0.040(5) -0.005(3) -0.007(4) 0.025(4)
C24 0.078(6) 0.020(4) 0.078(7) -0.014(4) -0.006(5) 0.000(4)
C60 0.051(4) 0.041(4) 0.027(4) 0.005(3) 0.007(3) 0.009(3)
C35 0.071(5) 0.022(3) 0.034(4) -0.002(3) 0.008(4) -0.004(3)
C36 0.096(6) 0.022(4) 0.018(4) -0.001(3) 0.002(4) -0.019(4)
C55 0.078(6) 0.033(4) 0.070(6) 0.021(5) -0.040(5) -0.029(4)

loop_
_atom_type_symbol
_atom_type_description
_atom_type_scat_dispersion_real
_atom_type_scat_dispersion_imag
_atom_type_scat_source
C C 0.0033 0.0016 'International Tables Vol C Tables 4.2.6.8 and 6.1.1.4'
H H 0.0000 0.0000 'International Tables Vol C Tables 4.2.6.8 and 6.1.1.4'
N N 0.0061 0.0033 'International Tables Vol C Tables 4.2.6.8 and 6.1.1.4'
O O 0.0106 0.0060 'International Tables Vol C Tables 4.2.6.8 and 6.1.1.4'

loop_
_geom_angle_atom_site_label_1
_geom_angle_atom_site_label_2
_geom_angle_atom_site_label_3
_geom_angle
O11 C34A C33 113.9(10)
O11 C34A C35 122.4(10)
C33 C34A C35 122.1(8)
C34A O11 H11A 109.5
O4 C5A C4 125.6(8)
O4 C5A C6 113.7(7)
C4 C5A C6 120.6(7)
C5A O4 H4 109.5
C33 C34B C35 122.1(8)
C33 C34B H34B 119.0
C35 C34B H34B 119.0
C4 C5B C6 120.6(7)
C4 C5B H5B 119.7
C6 C5B H5B 119.7
C9 O5 C8 117.3(5)
C53 O14 C52 119.2(6)
C51 O13 H13A 109.5
C1 O1 H1 109.5
C40 O12 C39 116.9(5)
C38 O10 H10A 109.5
C50 N3 C47 112.8(5)
C50 N3 C48 108.6(5)
C47 N3 C48 111.4(5)
C50 N3 H3 108.0
C47 N3 H3 108.0
C48 N3 H3 108.0
C45 N4 C49 116.0(5)
C45 N4 C46 114.2(5)
C49 N4 C46 108.2(5)
C14 N1 C18 115.9(5)
C14 N1 C15 114.5(5)
C18 N1 C15 109.1(5)
C22 O7 C21 119.7(6)
C20 O6 H6 109.5
C3 O3 H3A 109.5
C19 N2 C16 112.1(6)
C19 N2 C17 108.9(5)
C16 N2 C17 111.3(5)
C19 N2 H2 108.1
C16 N2 H2 108.1
C17 N2 H2 108.1
N1 C18 C17 109.6(6)
N1 C18 H18A 109.7
C17 C18 H18A 109.7
N1 C18 H18B 109.7
C17 C18 H18B 109.7
H18A C18 H18B 108.2
C13 C14 C9 119.1(6)
C13 C14 N1 122.8(6)
C9 C14 N1 118.1(6)
N3 C50 C51 111.9(5)
N3 C50 H50A 109.2
C51 C50 H50A 109.2
N3 C50 H50B 109.2
C51 C50 H50B 109.2
H50A C50 H50B 107.9
N3 C47 C46 112.5(6)
N3 C47 H47A 109.1
C46 C47 H47A 109.1
N3 C47 H47B 109.1
C46 C47 H47B 109.1
H47A C47 H47B 107.8
C10 C11 C12 120.5(6)
C10 C11 H11 119.7
C12 C11 H11 119.7
O12 C40 C41 124.3(6)
O12 C40 C45 115.9(6)
C41 C40 C45 119.8(7)
O3 C3 C4 117.7(6)
O3 C3 C2 121.8(6)
C4 C3 C2 120.5(6)
C54 C53 O14 123.7(7)
C54 C53 C62 122.9(7)
O14 C53 C62 113.5(6)
C61 C62 C57 120.2(7)
C61 C62 C53 122.3(6)
C57 C62 C53 117.4(7)
O12 C39 H39A 109.5
O12 C39 H39B 109.5
H39A C39 H39B 109.5
O12 C39 H39C 109.5
H39A C39 H39C 109.5
H39B C39 H39C 109.5
O5 C9 C14 116.9(6)
O5 C9 C10 124.0(6)
C14 C9 C10 119.0(6)
C30 C29 C28 119.8(8)
C30 C29 H29 120.1
C28 C29 H29 120.1
O6 C20 C21 110.7(6)
O6 C20 C19 110.9(6)
C21 C20 C19 111.1(7)
O6 C20 H20 108.0
C21 C20 H20 108.0
C19 C20 H20 108.0
C11 C10 C9 120.2(6)
C11 C10 H10 119.9
C9 C10 H10 119.9
C49 C48 N3 112.6(5)
C49 C48 H48A 109.1
N3 C48 H48A 109.1
C49 C48 H48B 109.1
N3 C48 H48B 109.1
H48A C48 H48B 107.8
C34B C33 C38 118.8(7)
C34A C33 C38 118.8(7)
C34B C33 C32 120.4(7)
C34A C33 C32 120.4(7)
C38 C33 C32 120.7(7)
C43 C44 C45 120.5(7)
C43 C44 H44 119.7
C45 C44 H44 119.7
O2 C1 O1 124.4(7)
O2 C1 C2 118.4(7)
O1 C1 C2 117.2(8)
N4 C46 C47 109.6(5)
N4 C46 H46A 109.7
C47 C46 H46A 109.7
N4 C46 H46B 109.7
C47 C46 H46B 109.7
H46A C46 H46B 108.2
C27 C26 C31 120.3(8)
C27 C26 C25 122.6(8)
C31 C26 C25 116.9(8)
O8 C32 O9 123.1(7)
O8 C32 C33 118.9(7)
O9 C32 C33 118.0(7)
C44 C45 C40 118.7(6)
C44 C45 N4 123.0(6)
C40 C45 N4 118.3(6)
C7 C6 C5A 120.3(7)
C7 C6 C5B 120.3(7)
C7 C6 H6A 119.8
C5A C6 H6A 119.8
C7 C6 H6B 119.8
C5B C6 H6B 119.8
N2 C17 C18 111.3(5)
N2 C17 H17A 109.4
C18 C17 H17A 109.4
N2 C17 H17B 109.4
C18 C17 H17B 109.4
H17A C17 H17B 108.0
N1 C15 C16 110.1(5)
N1 C15 H15A 109.6
C16 C15 H15A 109.6
N1 C15 H15B 109.6
C16 C15 H15B 109.6
H15A C15 H15B 108.2
C13 C12 C11 119.4(7)
C13 C12 H12 120.3
C11 C12 H12 120.3
C60 C61 C62 120.2(7)
C60 C61 H61 119.9
C62 C61 H61 119.9
N2 C16 C15 111.6(5)
N2 C16 H16A 109.3
C15 C16 H16A 109.3
N2 C16 H16B 109.3
C15 C16 H16B 109.3
H16A C16 H16B 108.0
O14 C52 C51 105.4(6)
O14 C52 H52A 110.7
C51 C52 H52A 110.7
O14 C52 H52B 110.7
C51 C52 H52B 110.7
H52A C52 H52B 108.8
C40 C41 C42 120.7(7)
C40 C41 H41 119.6
C42 C41 H41 119.6
C29 C30 C31 121.6(7)
C29 C30 H30 119.2
C31 C30 H30 119.2
C22 C23 C24 121.4(9)
C22 C23 H23 119.3
C24 C23 H23 119.3
C27 C28 C29 119.0(8)
C27 C28 H28 120.5
C29 C28 H28 120.5
C12 C13 C14 121.6(6)
C12 C13 H13 119.2
C14 C13 H13 119.2
C59 C58 C57 122.2(7)
C59 C58 H58 118.9
C57 C58 H58 118.9
C57 C56 C55 121.0(8)
C57 C56 H56 119.5
C55 C56 H56 119.5
C56 C57 C62 120.0(8)
C56 C57 C58 124.0(7)
C62 C57 C58 115.9(7)
C43 C42 C41 119.5(7)
C43 C42 H42 120.2
C41 C42 H42 120.2
C5B C4 C3 119.4(7)
C5A C4 C3 119.4(7)
C5A C4 H4A 120.3
C3 C4 H4A 120.3
C5B C4 H4B 120.3
C3 C4 H4B 120.3
C36 C37 C38 120.1(7)
C36 C37 H37 120.0
C38 C37 H37 120.0
C30 C31 C22 122.5(7)
C30 C31 C26 118.1(7)
C22 C31 C26 119.4(8)
O13 C51 C52 114.0(6)
O13 C51 C50 111.3(6)
C52 C51 C50 108.3(6)
O13 C51 H51 107.7
C52 C51 H51 107.7
C50 C51 H51 107.7
C6 C7 C2 121.1(7)
C6 C7 H7 119.4
C2 C7 H7 119.4
O10 C38 C33 121.9(7)
O10 C38 C37 118.9(7)
C33 C38 C37 119.2(7)
C53 C54 C55 116.4(8)
C53 C54 H54 121.8
C55 C54 H54 121.8
C26 C27 C28 121.2(8)
C26 C27 H27 119.4
C28 C27 H27 119.4
O7 C22 C23 125.3(8)
O7 C22 C31 114.0(7)
C23 C22 C31 120.7(8)
C3 C2 C7 118.1(6)
C3 C2 C1 120.9(7)
C7 C2 C1 121.0(7)
C42 C43 C44 120.7(7)
C42 C43 H43 119.7
C44 C43 H43 119.7
C58 C59 C60 119.3(8)
C58 C59 H59 120.4
C60 C59 H59 120.4
N4 C49 C48 109.7(6)
N4 C49 H49A 109.7
C48 C49 H49A 109.7
N4 C49 H49B 109.7
C48 C49 H49B 109.7
H49A C49 H49B 108.2
N2 C19 C20 115.0(6)
N2 C19 H19A 108.5
C20 C19 H19A 108.5
N2 C19 H19B 108.5
C20 C19 H19B 108.5
H19A C19 H19B 107.5
O5 C8 H8A 109.5
O5 C8 H8B 109.5
H8A C8 H8B 109.5
O5 C8 H8C 109.5
H8A C8 H8C 109.5
H8B C8 H8C 109.5
C24 C25 C26 119.8(8)
C24 C25 H25 120.1
C26 C25 H25 120.1
O7 C21 C20 107.1(6)
O7 C21 H21A 110.3
C20 C21 H21A 110.3
O7 C21 H21B 110.3
C20 C21 H21B 110.3
H21A C21 H21B 108.6
C23 C24 C25 121.7(9)
C23 C24 H24 119.2
C25 C24 H24 119.2
C61 C60 C59 122.1(8)
C61 C60 H60 119.0
C59 C60 H60 119.0
C36 C35 C34A 117.6(8)
C36 C35 C34B 117.6(8)
C36 C35 H35 121.2
C34A C35 H35 121.2
C36 C35 H35A 121.2
C34B C35 H35A 121.2
C37 C36 C35 122.2(7)
C37 C36 H36 118.9
C35 C36 H36 118.9
C56 C55 C54 121.8(8)
C56 C55 H55 119.1
C54 C55 H55 119.1

loop_
_geom_bond_atom_site_label_1
_geom_bond_atom_site_label_2
_geom_bond_distance
C34A O11 1.186(14)
C34A C33 1.378(11)
C34A C35 1.399(11)
O11 H11A 0.8400
C5A O4 1.357(10)
C5A C4 1.380(10)
C5A C6 1.396(11)
O4 H4 0.8400
C34B C33 1.378(11)
C34B C35 1.399(11)
C34B H34B 0.9500
C5B C4 1.380(10)
C5B C6 1.396(11)
C5B H5B 0.9500
O5 C9 1.362(8)
O5 C8 1.431(8)
O2 C1 1.266(10)
O14 C53 1.388(9)
O14 C52 1.435(9)
O13 C51 1.423(8)
O13 H13A 0.8400
O8 C32 1.242(9)
O1 C1 1.280(10)
O1 H1 0.8400
O12 C40 1.370(8)
O12 C39 1.449(8)
O10 C38 1.333(9)
O10 H10A 0.8400
N3 C50 1.484(9)
N3 C47 1.501(8)
N3 C48 1.504(9)
N3 H3 1.0000
N4 C45 1.425(8)
N4 C49 1.475(8)
N4 C46 1.481(9)
N1 C14 1.437(8)
N1 C18 1.460(8)
N1 C15 1.479(8)
O7 C22 1.343(10)
O7 C21 1.442(9)
O6 C20 1.410(9)
O6 H6 0.8400
O3 C3 1.353(9)
O3 H3A 0.8400
N2 C19 1.496(9)
N2 C16 1.504(8)
N2 C17 1.505(9)
N2 H2 1.0000
C18 C17 1.525(10)
C18 H18A 0.9900
C18 H18B 0.9900
C14 C13 1.383(10)
C14 C9 1.407(9)
C50 C51 1.546(10)
C50 H50A 0.9900
C50 H50B 0.9900
C47 C46 1.507(10)
C47 H47A 0.9900
C47 H47B 0.9900
C11 C10 1.377(10)
C11 C12 1.389(10)
C11 H11 0.9500
C40 C41 1.392(10)
C40 C45 1.418(9)
C3 C4 1.404(9)
C3 C2 1.406(10)
C53 C54 1.374(11)
C53 C62 1.435(10)
C62 C61 1.406(11)
C62 C57 1.431(10)
C39 H39A 0.9800
C39 H39B 0.9800
C39 H39C 0.9800
C9 C10 1.409(9)
C29 C30 1.388(10)
C29 C28 1.426(10)
C29 H29 0.9500
C20 C21 1.505(11)
C20 C19 1.519(11)
C20 H20 1.0000
C10 H10 0.9500
C48 C49 1.486(10)
C48 H48A 0.9900
C48 H48B 0.9900
C33 C38 1.395(11)
C33 C32 1.520(10)
C44 C43 1.392(10)
C44 C45 1.416(10)
C44 H44 0.9500
C1 C2 1.508(10)
C46 H46A 0.9900
C46 H46B 0.9900
C26 C27 1.385(12)
C26 C31 1.433(11)
C26 C25 1.474(12)
C32 O9 1.273(9)
C6 C7 1.358(11)
C6 H6A 0.9500
C6 H6B 0.9500
C17 H17A 0.9900
C17 H17B 0.9900
C15 C16 1.510(9)
C15 H15A 0.9900
C15 H15B 0.9900
C12 C13 1.377(10)
C12 H12 0.9500
C61 C60 1.353(11)
C61 H61 0.9500
C16 H16A 0.9900
C16 H16B 0.9900
C52 C51 1.527(10)
C52 H52A 0.9900
C52 H52B 0.9900
C41 C42 1.411(11)
C41 H41 0.9500
C30 C31 1.407(11)
C30 H30 0.9500
C23 C22 1.361(12)
C23 C24 1.371(13)
C23 H23 0.9500
C28 C27 1.401(12)
C28 H28 0.9500
C13 H13 0.9500
C58 C59 1.357(12)
C58 C57 1.446(12)
C58 H58 0.9500
C56 C57 1.372(12)
C56 C55 1.374(14)
C56 H56 0.9500
C42 C43 1.383(11)
C42 H42 0.9500
C4 H4A 0.9500
C4 H4B 0.9500
C37 C36 1.353(12)
C37 C38 1.408(11)
C37 H37 0.9500
C31 C22 1.428(11)
C51 H51 1.0000
C7 C2 1.413(10)
C7 H7 0.9500
C54 C55 1.443(13)
C54 H54 0.9500
C27 H27 0.9500
C43 H43 0.9500
C59 C60 1.390(11)
C59 H59 0.9500
C49 H49A 0.9900
C49 H49B 0.9900
C19 H19A 0.9900
C19 H19B 0.9900
C8 H8A 0.9800
C8 H8B 0.9800
C8 H8C 0.9800
C25 C24 1.375(14)
C25 H25 0.9500
C21 H21A 0.9900
C21 H21B 0.9900
C24 H24 0.9500
C60 H60 0.9500
C35 C36 1.375(12)
C35 H35 0.9500
C35 H35A 0.9500
C36 H36 0.9500
C55 H55 0.9500
